data_2009970
loop_
_publ_author_name
'Dijana Matak'
'Mladen Vinkovi\'c'
'Miljenko Dumi\'c'

_publ_section_title
;
 1-(3-Benzoylphenyl)ethanone (I) and
 3-benzoyl-\a-methylbenzeneacetamide methylene chloride solvate (2/1)
 (II)
;
_journal_issue 8
_journal_name_full 'Acta Crystallographica Section C'
_journal_page_first 1339
_journal_page_last 1342
_journal_paper_doi 10.1107/S0108270193013265
_journal_volume 50
_journal_year 1994
_chemical_formula_moiety 'C15 H12 O2'
_chemical_formula_sum 'C15 H12 O2'
_chemical_formula_weight 224.26
_chemical_name_systematic
;
 1-(3-Benzoylphenyl)ethanone
;
_space_group_IT_number 14
_symmetry_cell_setting monoclinic
_symmetry_space_group_name_Hall '-P 2ybc'
_symmetry_space_group_name_H-M 'P 1 21/c 1'
_cell_angle_alpha 90
_cell_angle_beta 107.380(10)
_cell_angle_gamma 90
_cell_formula_units_Z 4
_cell_length_a 10.6810(10)
_cell_length_b 10.5090(10)
_cell_length_c 11.1570(10)
_cell_measurement_reflns_used 25
_cell_measurement_temperature 293
_cell_measurement_theta_max 23
_cell_measurement_theta_min 10
_cell_volume 1195.2(2)
_computing_cell_refinement 'PWD4 (STOE)'
_computing_data_collection 'PWD4 (STOE)'
_computing_data_reduction 'REDU4S (STOE)'
_computing_molecular_graphics 'PLUTON (Spek, 1982)'
_computing_structure_refinement 'SHELX76 (Sheldrick, 1976)'
_computing_structure_solution
; SIR88 (Burla, Camalli, Cascarano, Giacovazzo, Polidori, Spagna &
 Viterbo, 1989)
;
_diffrn_ambient_temperature 293
_diffrn_measurement_device 'Philips PW1100 modified by STOE'
_diffrn_measurement_method \w
_diffrn_radiation_monochromator graphite
_diffrn_radiation_source Xray_tube
_diffrn_radiation_type 'Copper K\a'
_diffrn_radiation_wavelength 1.542
_diffrn_reflns_av_R_equivalents 0.0796
_diffrn_reflns_limit_h_max 12
_diffrn_reflns_limit_h_min -12
_diffrn_reflns_limit_k_max 12
_diffrn_reflns_limit_k_min 0
_diffrn_reflns_limit_l_max 13
_diffrn_reflns_limit_l_min 0
_diffrn_reflns_number 2791
_diffrn_reflns_theta_max 64
_diffrn_reflns_theta_min 4
_diffrn_standards_decay_% 12
_diffrn_standards_interval_time '60 min'
_diffrn_standards_number 3
_exptl_absorpt_coefficient_mu 0.6211
_exptl_absorpt_correction_type none
_exptl_crystal_colour colourless
_exptl_crystal_density_diffrn 1.22
_exptl_crystal_description irregular
_exptl_crystal_F_000 448.0
_exptl_crystal_size_max 0.5
_exptl_crystal_size_mid 0.5
_exptl_crystal_size_min 0.2
_refine_diff_density_max 0.286
_refine_diff_density_min -0.446
_refine_ls_extinction_method None
_refine_ls_goodness_of_fit_obs 0.305
_refine_ls_hydrogen_treatment 'refiso all'
_refine_ls_matrix_type full-matrix
_refine_ls_number_parameters 166
_refine_ls_number_reflns 1227
_refine_ls_R_factor_obs 0.070
_refine_ls_shift/esd_max 0.002
_refine_ls_structure_factor_coef F
_refine_ls_weighting_details 'w=1/(\s(F)^2^ + 0.1200*F^2^)'
_refine_ls_weighting_scheme calc
_reflns_number_observed 1227
_reflns_number_total 1957
_reflns_observed_criterion F>3.0\s(F)
_cod_data_source_file ka1058.cif
_cod_data_source_block I
_cod_depositor_comments
;
The following automatic conversions were performed:
'_symmetry_cell_setting' value 'Monoclinic' changed to 'monoclinic'
according to '/home/saulius/struct/CIF-dictionaries/cif_core.dic'
dictionary named 'cif_core.dic' version 2.4.1 from
2010-06-29.

'_geom_bond_publ_flag' value 'Yes' changed to 'yes' according
to '/home/saulius/struct/CIF-dictionaries/cif_core.dic' dictionary named
'cif_core.dic' version 2.4.1 from 2010-06-29 (18
times).

'_geom_bond_publ_flag' value 'No' changed to 'no' according to
'/home/saulius/struct/CIF-dictionaries/cif_core.dic' dictionary named
'cif_core.dic' version 2.4.1 from 2010-06-29 (12 times).

Automatic conversion script
Id: cif_fix_enum 1527 2010-12-29 10:47:43Z saulius 

The following automatic conversions were performed:

'_symmetry_cell_setting' value 'Monoclinic' changed to 'monoclinic'
according to /home/saulius/struct/CIF-dictionaries/cif_core.dic
dictionary named 'cif_core.dic' version 2.4.1 from
2010-06-29.

'_geom_bond_publ_flag' value 'Yes' changed to 'yes'
according to /home/saulius/struct/CIF-dictionaries/cif_core.dic
dictionary named 'cif_core.dic' version 2.4.1 from 2010-06-29 (18
times).

'_geom_bond_publ_flag' value 'No' changed to 'no' according
to /home/saulius/struct/CIF-dictionaries/cif_core.dic dictionary
named 'cif_core.dic' version 2.4.1 from 2010-06-29 (12
times).

'_geom_angle_publ_flag' value 'Yes' changed to 'yes'
according to /home/saulius/struct/CIF-dictionaries/cif_core.dic
dictionary named 'cif_core.dic' version 2.4.1 from 2010-06-29 (23
times).

'_geom_angle_publ_flag' value 'No' changed to 'no' according
to /home/saulius/struct/CIF-dictionaries/cif_core.dic dictionary
named 'cif_core.dic' version 2.4.1 from 2010-06-29 (24 times).

Automatic conversion script
Id: cif_fix_values 1715 2011-07-08 13:25:40Z adriana 

The following automatic conversions were performed:

'_refine_ls_weighting_scheme' value 'w=1/(\s(F)^2^ + 0.1200*F^2^)'
was changed to 'calc'. New tag '_refine_ls_weighting_details' was
created. The value of the new tag was set to 'w=1/(\s(F)^2^ +
0.1200*F^2^)'.

Automatic conversion script
Id: cif_fix_values 3143 2015-03-26 13:38:13Z robertas 
;
_cod_original_cell_volume 1195
_cod_original_sg_symbol_H-M 'P 21/c'
_cod_database_code 2009970

loop_
_symmetry_equiv_pos_as_xyz
'  x,  y,  z '
' -x,0.5+y,0.5-z '
' -x,  -y,  -z '
'  x,0.5-y,0.5+z '

loop_
_atom_site_aniso_label
_atom_site_aniso_U_11
_atom_site_aniso_U_22
_atom_site_aniso_U_33
_atom_site_aniso_U_12
_atom_site_aniso_U_13
_atom_site_aniso_U_23
C3 0.060(2) 0.057(2) 0.081(2) -0.0060(10) 0.0250(10) -0.0140(10)
C2 0.060(2) 0.059(2) 0.062(2) -0.0010(10) 0.0270(10) -0.0040(10)
C1 0.056(2) 0.065(2) 0.057(2) 0.0040(10) 0.0230(10) -0.0050(10)
C6 0.072(2) 0.085(2) 0.066(2) 0.010(2) 0.030(2) -0.007(2)
C5 0.086(2) 0.100(3) 0.076(2) 0.003(2) 0.022(2) -0.037(2)
C4 0.069(2) 0.078(2) 0.098(3) -0.012(2) 0.027(2) -0.034(2)
C7 0.076(2) 0.054(2) 0.105(3) -0.011(2) 0.035(2) -0.006(2)
C8 0.053(2) 0.044(2) 0.084(2) -0.0060(10) 0.0240(10) 0.0020(10)
C13 0.056(2) 0.053(2) 0.096(2) 0.0030(10) 0.034(2) 0.013(2)
C12 0.065(2) 0.065(2) 0.124(3) -0.002(2) 0.041(2) -0.009(2)
C11 0.088(3) 0.098(3) 0.103(3) -0.026(2) 0.049(2) -0.015(2)
C10 0.101(3) 0.092(3) 0.090(3) -0.020(2) 0.030(2) 0.008(2)
C9 0.078(2) 0.058(2) 0.100(3) -0.004(2) 0.025(2) 0.017(2)
C14 0.064(2) 0.067(2) 0.066(2) -0.0040(10) 0.0320(10) 0.0000(10)
C15 0.107(3) 0.093(3) 0.078(2) -0.027(2) 0.046(2) 0.003(2)
O1 0.153(3) 0.060(2) 0.161(3) -0.041(2) 0.084(2) -0.033(2)
O2 0.115(2) 0.097(2) 0.070(2) -0.047(2) 0.0460(10) -0.0200(10)

loop_
_atom_site_label
_atom_site_fract_x
_atom_site_fract_y
_atom_site_fract_z
_atom_site_U_iso_or_equiv
_atom_site_thermal_displace_type
_atom_site_calc_flag
_atom_site_calc_attached_atom
O1 0.1612(3) -0.1854(2) 1.0718(3) 0.017(2) Ueq d .
O2 0.5055(3) 0.3019(2) 1.1146(2) 0.0890(10) Ueq d .
C1 0.3956(3) 0.1546(3) 0.9600(3) 0.058(9) Ueq d .
C2 0.3364(3) 0.0985(3) 1.0421(3) 0.0590(10) Ueq d .
C3 0.2523(3) -0.0054(3) 1.0037(3) 0.0650(10) Ueq d .
C4 0.2303(3) -0.0524(3) 0.8814(4) 0.081(2) Ueq d .
C5 0.2897(4) 0.0024(4) 0.8022(3) 0.088(2) Ueq d .
C6 0.3738(3) 0.1065(3) 0.8397(3) 0.0720(10) Ueq d .
C7 0.1903(3) -0.0718(3) 1.0887(3) 0.0770(10) Ueq d .
C8 0.1624(3) -0.0039(2) 1.1957(3) 0.0600(10) Ueq d .
C9 0.1661(3) -0.0729(3) 1.3035(4) 0.0790(10) Ueq d .
C10 0.1350(4) -0.0172(4) 1.4012(4) 0.094(2) Ueq d .
C11 0.0997(4) 0.1080(4) 1.3958(4) 0.092(2) Ueq d .
C12 0.0978(3) 0.1793(3) 1.2905(4) 0.082(2) Ueq d .
C13 0.1289(3) 0.1239(3) 1.1910(3) 0.0660(10) Ueq d .
C14 0.4807(3) 0.2690(3) 1.0067(3) 0.0630(10) Ueq d .
C15 0.5313(4) 0.3433(4) 0.9160(4) 0.089(2) Ueq d .
H21 0.3544 0.1328 1.1300 0.058(7) Uiso c C2
H41 0.4165 0.1472 0.7793 0.100(10) Uiso c C6
H51 0.2706 -0.0313 0.7138 0.14(2) Uiso c C5
H61 0.1694 -0.1279 0.8539 0.120(10) Uiso c C4
H91 0.1293 0.1764 1.1147 0.100(10) Uiso c C13
H101 0.0708 0.2729 1.2842 0.15(2) Uiso c C12
H111 0.0772 0.1471 1.4691 0.15(2) Uiso c C11
H121 0.1364 -0.0712 1.4772 0.15(2) Uiso c C10
H131 0.1930 -0.1643 1.3100 0.13(2) Uiso c C9
H152 0.4553 0.3838 0.8523 0.17(2) Uiso d .
H153 0.5669 0.2743 0.8754 0.17(2) Uiso d .
H151 0.5987 0.4082 0.9538 0.100(10) Uiso d .

loop_
_atom_type_symbol
_atom_type_scat_source
C International_Tables_Vol_IV_Table_2.2B
H International_Tables_Vol_IV_Table_2.2B
O International_Tables_Vol_IV_Table_2.2B

loop_
_geom_angle_atom_site_label_1
_geom_angle_atom_site_label_2
_geom_angle_atom_site_label_3
_geom_angle
_geom_angle_publ_flag
C4 C3 C7 118.7(3) yes
C2 C3 C7 122.7(3) yes
C2 C3 C4 118.6(3) yes
C3 C2 C1 120.4(3) yes
C3 C2 H21 119.8(3) no
H21 C2 C1 119.9(3) no
C2 C1 C14 117.2(3) no
C2 C1 C6 120.4(3) yes
C6 C1 C14 122.4(3) yes
C1 C6 C5 118.8(3) yes
C1 C6 H41 120.7(3) no
H41 C6 C5 120.5(3) no
C6 C5 C4 121.3(3) yes
C6 C5 H51 119.4(4) no
H51 C5 C4 119.3(3) no
C3 C4 C5 120.5(3) yes
C5 C4 H61 121.1(4) no
C3 C4 H61 118.4(4) no
C3 C7 O1 119.8(3) yes
C3 C7 C8 121.3(3) yes
C8 C7 O1 118.8(3) yes
C7 C8 C9 118.7(2) yes
C7 C8 C13 122.8(3) yes
C13 C8 C9 118.4(3) yes
C8 C13 C12 121.0(3) yes
C8 C13 H91 119.5(3) no
H91 C13 C12 120.6(3) Nos
C13 C12 C11 120.5(3) yes
C13 C12 H101 118.8(4) no
H101 C12 C11 120.7(3) no
C12 C11 C10 119.4(4) yes
C12 C11 H111 121.4(4) no
H111 C11 C10 119.2(4) no
C11 C10 C9 120.6(4) yes
C11 C10 H121 120.6(4) no
H121 C10 C9 118.8(4) no
C8 C9 C10 121.1(3) yes
C10 C9 H131 119.2(4) no
C8 C9 H131 119.7(4) no
C1 C14 O2 120.4(3) yes
C1 C14 C15 118.9(3) yes
C15 C14 O2 120.6(3) yes
C14 C15 H151 115.7(4) no
C14 C15 H153 101.1(4) no
C14 C15 H152 108.8(4) no
H153 C15 H151 111.7(4) no
H152 C15 H151 110.1(4) no
H152 C15 H153 109.1(4) no

loop_
_geom_bond_atom_site_label_1
_geom_bond_atom_site_label_2
_geom_bond_site_symmetry_1
_geom_bond_site_symmetry_2
_geom_bond_distance
_geom_bond_publ_flag
C3 C2 . . 1.396(4) yes
C3 C4 . . 1.403(5) yes
C3 C7 . . 1.482(5) yes
C2 H21 . . 1.008(3) no
C2 C1 . . 1.389(5) yes
C1 C6 . . 1.387(5) yes
C1 C14 . . 1.502(4) yes
C6 H41 . . 1.014(4) no
C6 C5 . . 1.397(5) yes
C5 H51 . . 1.010(3) no
C5 C4 . . 1.359(6) yes
C4 H61 . . 1.013(3) no
C7 C8 . . 1.494(5) yes
C7 O1 . . 1.232(4) yes
C8 C13 . . 1.385(4) yes
C8 C9 . . 1.394(5) yes
C13 H91 . . 1.015(3) no
C13 C12 . . 1.378(6) yes
C12 H101 . . 1.020(3) no
C12 C11 . . 1.388(6) yes
C11 H111 . . 1.006(5) no
C11 C10 . . 1.363(6) yes
C10 H121 . . 1.016(5) no
C10 C9 . . 1.362(7) yes
C9 H131 . . 0.998(3) no
C14 C15 . . 1.500(6) yes
C14 O2 . . 1.203(4) yes
C15 H152 . . 1.000(4) no
C15 H153 . . 0.988(5) no
C15 H151 . . 0.989(4) no

loop_
_geom_torsion_atom_site_label_1
_geom_torsion_atom_site_label_2
_geom_torsion_atom_site_label_3
_geom_torsion_atom_site_label_4
_geom_torsion
_geom_torsion_publ_flag
C4 C3 C7 C8 -155.0(3) no
C2 C3 C7 C8 27.9(5) no
C4 C3 C7 O1 25.2(5) no
C2 C3 C7 O1 -151.8(3) no
C2 C3 C4 H61 179.8(3) no
C7 C3 C4 C5 -177.2(3) no
C2 C3 C4 C5 0.0(5) no
C4 C3 C2 C1 0.7(5) no
C4 C3 C2 H21 -179.1(3) no
C7 C3 C2 C1 177.7(3) no
C7 C3 C2 H21 -2.0(5) no
C7 C3 C4 H61 2.7(5) no
C3 C2 C1 C6 -1.2(5) no
C3 C2 C1 C14 177.7(3) no
H21 C2 C1 C6 178.6(3) no
H21 C2 C1 C14 -2.4(5) no
C2 C1 C14 C15 -171.6(3) no
C2 C1 C14 O2 6.8(5) no
C2 C1 C6 H41 179.8(3) no
C2 C1 C6 C5 1.1(5) no
C6 C1 C14 C15 7.3(5) no
C6 C1 C14 O2 -174.1(3) no
C14 C1 C6 C5 -177.8(3) no
C14 C1 C6 H41 0.8(5) no
C1 C6 C5 H51 177.7(3) no
C1 C6 C5 C4 -0.4(6) no
H41 C6 C5 H51 -0.9(6) no
H41 C6 C5 C4 -179.1(4) no
C6 C5 C4 C3 0.0(6) no
H51 C5 C4 C3 -178.3(4) no
C6 C5 C4 H61 -179.9(4) no
H51 C5 C4 H61 1.7(6) no
C3 C7 C8 C13 32.9(5) no
C3 C7 C8 C9 -149.1(3) no
O1 C7 C8 C9 30.6(5) no
O1 C7 C8 C13 -147.2(3) no
C7 C8 C9 H131 4.1(5) no
C7 C8 C9 C10 -176.6(3) no
C7 C8 C13 H91 -4.5(5) no
C7 C8 C13 C12 176.6(3) no
C13 C8 C9 H131 -177.8(3) no
C13 C8 C9 C10 1.3(5) no
C9 C8 C13 C12 -1.2(5) no
C9 C8 C13 H91 177.5(3) no
C8 C13 C12 H101 -178.2(3) no
C8 C13 C12 C11 0.0(5) no
H91 C13 C12 H101 3.0(6) no
H91 C13 C12 C11 -178.7(4) no
C13 C12 C11 H111 -179.9(4) no
C13 C12 C11 C10 1.1(6) no
H101 C12 C11 H111 -1.7(7) no
H101 C12 C11 C10 179.3(4) no
C12 C11 C10 H121 -179.5(4) no
C12 C11 C10 C9 -1.1(6) no
H111 C11 C10 H121 1.5(7) no
H111 C11 C10 C9 -179.9(4) no
C11 C10 C9 C8 -0.1(6) no
H121 C10 C9 C8 178.3(4) no
C11 C10 C9 H131 179.0(4) no
H121 C10 C9 H131 -2.4(6) no
C1 C14 C15 H152 65.7(5) no
C1 C14 C15 H153 -49.0(5) no
C1 C14 C15 H151 -169.8(3) no
O2 C14 C15 H151 11.6(6) no
O2 C14 C15 H153 132.5(4) no
O2 C14 C15 H152 -112.7(4) no
